data_1506113
loop_
_publ_author_name
'Huntley, Raymond J.'
'Funk, Raymond L.'

_publ_section_title
;
 Total syntheses of (+/-)-cis-trikentrin A and (+/-)-cis-trikentrin B via
 electrocyclic ring closures of 2,3-divinylpyrrolines.
;
_journal_issue 15
_journal_name_full 'Organic letters'
_journal_page_first 3403
_journal_page_last 3406
_journal_paper_doi 10.1021/ol061259a
_journal_volume 8
_journal_year 2006
_chemical_formula_sum 'C19 H25 N O3'
_chemical_formula_weight 315.40
_chemical_name_systematic
; 
 ? 
;
_space_group_IT_number 14
_symmetry_cell_setting monoclinic
_symmetry_space_group_name_Hall '-P 2ybc'
_symmetry_space_group_name_H-M 'P 1 21/c 1'
_atom_sites_solution_hydrogens geom
_atom_sites_solution_primary direct
_atom_sites_solution_secondary difmap
_audit_creation_method SHELXL-97
_cell_angle_alpha 90.00
_cell_angle_beta 97.710(6)
_cell_angle_gamma 90.00
_cell_formula_units_Z 4
_cell_length_a 9.881(3)
_cell_length_b 8.283(3)
_cell_length_c 20.714(7)
_cell_measurement_reflns_used 2776
_cell_measurement_temperature 98(2)
_cell_measurement_theta_max 56.499
_cell_measurement_theta_min 5.303
_cell_volume 1680.0(10)
_computing_cell_refinement 'Bruker SMART'
_computing_data_collection 'Bruker SMART'
_computing_data_reduction 'Bruker SAINT'
_computing_molecular_graphics 'Bruker SHELXTL'
_computing_publication_material 'Bruker SHELXTL'
_computing_structure_refinement 'SHELXL-97 (Sheldrick, 1997)'
_computing_structure_solution 'SHELXS-97 (Sheldrick, 1990)'
_diffrn_ambient_temperature 98(2)
_diffrn_measured_fraction_theta_full 0.961
_diffrn_measured_fraction_theta_max 0.961
_diffrn_measurement_device_type 'CCD area detector'
_diffrn_measurement_method 'omega scans'
_diffrn_radiation_monochromator graphite
_diffrn_radiation_source 'fine-focus sealed tube'
_diffrn_radiation_type MoK\a
_diffrn_radiation_wavelength 0.71073
_diffrn_reflns_av_R_equivalents 0.0317
_diffrn_reflns_av_sigmaI/netI 0.0420
_diffrn_reflns_limit_h_max 12
_diffrn_reflns_limit_h_min -10
_diffrn_reflns_limit_k_max 10
_diffrn_reflns_limit_k_min -11
_diffrn_reflns_limit_l_max 27
_diffrn_reflns_limit_l_min -27
_diffrn_reflns_number 10589
_diffrn_reflns_theta_full 28.31
_diffrn_reflns_theta_max 28.31
_diffrn_reflns_theta_min 1.98
_exptl_absorpt_coefficient_mu 0.084
_exptl_absorpt_correction_type none
_exptl_crystal_colour clear
_exptl_crystal_density_diffrn 1.247
_exptl_crystal_density_meas 0
_exptl_crystal_density_method 'not measured'
_exptl_crystal_description cuboidal
_exptl_crystal_F_000 680
_exptl_crystal_size_max 0.38
_exptl_crystal_size_mid 0.22
_exptl_crystal_size_min 0.11
_refine_diff_density_max 0.355
_refine_diff_density_min -0.224
_refine_diff_density_rms 0.048
_refine_ls_extinction_method none
_refine_ls_goodness_of_fit_ref 1.017
_refine_ls_hydrogen_treatment mixed
_refine_ls_matrix_type full
_refine_ls_number_parameters 213
_refine_ls_number_reflns 4014
_refine_ls_number_restraints 0
_refine_ls_restrained_S_all 1.017
_refine_ls_R_factor_all 0.0593
_refine_ls_R_factor_gt 0.0441
_refine_ls_shift/su_max 0.369
_refine_ls_shift/su_mean 0.073
_refine_ls_structure_factor_coef Fsqd
_refine_ls_weighting_details 'calc w=1/[\s^2^(Fo^2^)+(0.0567P)^2^+0.3754P] where P=(Fo^2^+2Fc^2^)/3'
_refine_ls_weighting_scheme calc
_refine_ls_wR_factor_gt 0.1055
_refine_ls_wR_factor_ref 0.1142
_reflns_number_gt 3167
_reflns_number_total 4014
_reflns_threshold_expression >2sigma(I)
_cod_data_source_file ol061259asi20060523_011437.cif
_cod_data_source_block rjh1s
_cod_depositor_comments
;
The following automatic conversions were performed:

'_symmetry_cell_setting' value 'Monoclinic' changed to 'monoclinic'
according to /home/saulius/struct/CIF-dictionaries/cif_core.dic
dictionary named 'cif_core.dic' version 2.4.1 from 2010-06-29.

Automatic conversion script
Id: cif_fix_values 1715 2011-07-08 13:25:40Z adriana 
;
_cod_original_cell_volume 1680.0(9)
_cod_original_sg_symbol_H-M P2(1)/c
_cod_database_code 1506113

loop_
_symmetry_equiv_pos_as_xyz
'x, y, z'
'-x, y+1/2, -z+1/2'
'-x, -y, -z'
'x, -y-1/2, z-1/2'

loop_
_atom_site_label
_atom_site_type_symbol
_atom_site_fract_x
_atom_site_fract_y
_atom_site_fract_z
_atom_site_U_iso_or_equiv
_atom_site_adp_type
_atom_site_occupancy
_atom_site_symmetry_multiplicity
_atom_site_calc_flag
_atom_site_refinement_flags
O1 O 1.20034(9) 0.79661(11) 0.23254(4) 0.0188(2) Uani 1 1 d .
O2 O 1.12202(9) 0.90805(11) 0.13425(4) 0.0220(2) Uani 1 1 d .
O3 O 0.67123(10) 0.46596(12) -0.10712(5) 0.0263(2) Uani 1 1 d .
C8 C 0.95108(12) 0.45646(15) 0.10034(6) 0.0168(3) Uani 1 1 d .
C13 C 0.87176(12) 0.72331(15) 0.06425(6) 0.0149(3) Uani 1 1 d .
N1 N 1.04426(10) 0.66369(13) 0.16546(5) 0.0165(2) Uani 1 1 d .
C9 C 0.87591(13) 0.38671(15) 0.04683(6) 0.0176(3) Uani 1 1 d .
H9 H 0.8769 0.2728 0.0415 0.021 Uiso 1 1 calc R
C15 C 0.84017(13) 0.90125(15) 0.06719(6) 0.0179(3) Uani 1 1 d .
H15 H 0.9271 0.9646 0.0730 0.021 Uiso 1 1 calc R
C10 C 0.79785(12) 0.48325(15) 0.00020(6) 0.0164(3) Uani 1 1 d .
C14 C 0.95449(12) 0.62416(15) 0.10805(6) 0.0151(3) Uani 1 1 d .
C12 C 0.79384(12) 0.65026(15) 0.01066(6) 0.0156(3) Uani 1 1 d .
C5 C 1.12309(12) 0.80047(15) 0.17386(6) 0.0165(3) Uani 1 1 d .
C11 C 0.73033(13) 0.40170(17) -0.05843(6) 0.0203(3) Uani 1 1 d .
H11 H 0.7331 0.2871 -0.0584 0.024 Uiso 1 1 calc R
C7 C 1.04129(13) 0.37550(16) 0.15540(7) 0.0208(3) Uani 1 1 d .
H7A H 1.1222 0.3260 0.1398 0.025 Uiso 1 1 calc R
H7B H 0.9906 0.2911 0.1760 0.025 Uiso 1 1 calc R
C17 C 0.70211(13) 0.77252(16) -0.02860(6) 0.0184(3) Uani 1 1 d .
H17 H 0.7137 0.7640 -0.0757 0.022 Uiso 1 1 calc R
C6 C 1.08338(13) 0.51387(16) 0.20313(7) 0.0203(3) Uani 1 1 d .
H6A H 1.0345 0.5064 0.2417 0.024 Uiso 1 1 calc R
H6B H 1.1829 0.5115 0.2178 0.024 Uiso 1 1 calc R
C4 C 1.31858(13) 0.90837(16) 0.24664(6) 0.0186(3) Uani 1 1 d .
C16 C 0.76065(14) 0.93488(15) -0.00099(6) 0.0199(3) Uani 1 1 d .
H16A H 0.6857 1.0125 0.0024 0.024 Uiso 1 1 calc R
H16B H 0.8224 0.9814 -0.0300 0.024 Uiso 1 1 calc R
C2 C 1.41206(14) 0.89218(18) 0.19440(7) 0.0246(3) Uani 1 1 d .
H2A H 1.4252 0.7776 0.1852 0.037 Uiso 1 1 calc R
H2B H 1.5006 0.9418 0.2097 0.037 Uiso 1 1 calc R
H2C H 1.3707 0.9467 0.1546 0.037 Uiso 1 1 calc R
C1 C 1.26867(14) 1.08012(17) 0.25290(7) 0.0253(3) Uani 1 1 d .
H1A H 1.2180 1.1148 0.2113 0.038 Uiso 1 1 calc R
H1B H 1.3471 1.1517 0.2646 0.038 Uiso 1 1 calc R
H1C H 1.2087 1.0848 0.2869 0.038 Uiso 1 1 calc R
C19 C 0.75828(15) 0.93741(18) 0.12336(7) 0.0268(3) Uani 1 1 d .
H19A H 0.6714 0.8789 0.1164 0.040 Uiso 1 1 calc R
H19B H 0.7405 1.0536 0.1250 0.040 Uiso 1 1 calc R
H19C H 0.8107 0.9028 0.1646 0.040 Uiso 1 1 calc R
C18 C 0.55183(13) 0.74647(18) -0.02042(7) 0.0250(3) Uani 1 1 d .
H18A H 0.5228 0.6390 -0.0366 0.037 Uiso 1 1 calc R
H18B H 0.4956 0.8287 -0.0452 0.037 Uiso 1 1 calc R
H18C H 0.5409 0.7550 0.0258 0.037 Uiso 1 1 calc R
C3 C 1.38765(15) 0.84608(19) 0.31188(7) 0.0275(3) Uani 1 1 d .
H3A H 1.3236 0.8522 0.3441 0.041 Uiso 1 1 calc R
H3B H 1.4682 0.9122 0.3265 0.041 Uiso 1 1 calc R
H3C H 1.4156 0.7337 0.3072 0.041 Uiso 1 1 calc R

loop_
_atom_site_aniso_label
_atom_site_aniso_U_11
_atom_site_aniso_U_22
_atom_site_aniso_U_33
_atom_site_aniso_U_23
_atom_site_aniso_U_13
_atom_site_aniso_U_12
O1 0.0172(5) 0.0204(5) 0.0175(5) 0.0024(4) -0.0019(4) -0.0046(4)
O2 0.0225(5) 0.0214(5) 0.0212(5) 0.0049(4) -0.0004(4) -0.0043(4)
O3 0.0308(5) 0.0255(5) 0.0212(5) -0.0038(4) -0.0023(4) 0.0028(4)
C8 0.0148(6) 0.0150(6) 0.0209(6) 0.0040(5) 0.0038(5) 0.0016(5)
C13 0.0148(6) 0.0128(6) 0.0176(6) 0.0007(5) 0.0042(5) 0.0014(5)
N1 0.0157(5) 0.0150(5) 0.0179(5) 0.0031(4) -0.0015(4) 0.0005(4)
C9 0.0192(6) 0.0116(6) 0.0229(7) -0.0001(5) 0.0056(5) 0.0005(5)
C15 0.0188(6) 0.0131(6) 0.0209(6) 0.0001(5) -0.0009(5) 0.0021(5)
C10 0.0149(6) 0.0161(6) 0.0187(6) -0.0010(5) 0.0040(5) 0.0004(5)
C14 0.0129(6) 0.0167(6) 0.0159(6) 0.0000(5) 0.0032(5) 0.0000(5)
C12 0.0145(6) 0.0169(6) 0.0160(6) 0.0008(5) 0.0040(5) 0.0024(5)
C5 0.0144(6) 0.0175(6) 0.0176(6) 0.0006(5) 0.0017(5) 0.0007(5)
C11 0.0209(7) 0.0182(7) 0.0220(7) -0.0031(5) 0.0040(5) 0.0002(5)
C7 0.0204(7) 0.0158(6) 0.0256(7) 0.0054(5) 0.0006(5) 0.0025(5)
C17 0.0217(7) 0.0184(7) 0.0148(6) 0.0003(5) 0.0011(5) 0.0054(5)
C6 0.0189(6) 0.0184(7) 0.0224(7) 0.0068(5) -0.0015(5) 0.0007(5)
C4 0.0142(6) 0.0185(7) 0.0221(7) -0.0003(5) -0.0013(5) -0.0034(5)
C16 0.0231(7) 0.0151(6) 0.0212(7) 0.0028(5) 0.0024(5) 0.0046(5)
C2 0.0179(6) 0.0256(7) 0.0305(8) -0.0022(6) 0.0040(6) -0.0016(5)
C1 0.0225(7) 0.0208(7) 0.0321(8) -0.0036(6) 0.0022(6) 0.0002(5)
C19 0.0346(8) 0.0231(7) 0.0217(7) -0.0054(6) 0.0000(6) 0.0101(6)
C18 0.0197(7) 0.0249(8) 0.0289(8) -0.0046(6) -0.0022(6) 0.0054(5)
C3 0.0245(7) 0.0292(8) 0.0259(7) 0.0038(6) -0.0073(6) -0.0062(6)

loop_
_atom_type_symbol
_atom_type_description
_atom_type_scat_dispersion_real
_atom_type_scat_dispersion_imag
_atom_type_scat_source
C C 0.0033 0.0016 'International Tables Vol C Tables 4.2.6.8 and 6.1.1.4'
H H 0.0000 0.0000 'International Tables Vol C Tables 4.2.6.8 and 6.1.1.4'
N N 0.0061 0.0033 'International Tables Vol C Tables 4.2.6.8 and 6.1.1.4'
O O 0.0106 0.0060 'International Tables Vol C Tables 4.2.6.8 and 6.1.1.4'

loop_
_geom_angle_atom_site_label_1
_geom_angle_atom_site_label_2
_geom_angle_atom_site_label_3
_geom_angle
C5 O1 C4 119.83(10)
C9 C8 C14 120.75(12)
C9 C8 C7 128.55(12)
C14 C8 C7 110.67(11)
C12 C13 C14 118.06(11)
C12 C13 C15 111.04(11)
C14 C13 C15 130.65(12)
C5 N1 C14 125.11(11)
C5 N1 C6 121.23(11)
C14 N1 C6 109.58(10)
C8 C9 C10 120.20(12)
C13 C15 C19 110.75(11)
C13 C15 C16 102.80(10)
C19 C15 C16 113.74(11)
C9 C10 C12 118.72(12)
C9 C10 C11 116.99(12)
C12 C10 C11 124.22(12)
C8 C14 C13 120.33(12)
C8 C14 N1 109.07(11)
C13 C14 N1 130.52(12)
C13 C12 C10 121.66(11)
C13 C12 C17 111.17(11)
C10 C12 C17 127.02(11)
O2 C5 O1 125.58(12)
O2 C5 N1 124.66(12)
O1 C5 N1 109.76(11)
O3 C11 C10 126.70(13)
C8 C7 C6 103.70(11)
C12 C17 C18 111.36(11)
C12 C17 C16 102.44(10)
C18 C17 C16 113.73(11)
N1 C6 C7 104.83(11)
O1 C4 C1 110.15(10)
O1 C4 C2 109.96(11)
C1 C4 C2 112.29(12)
O1 C4 C3 102.14(10)
C1 C4 C3 110.77(12)
C2 C4 C3 111.08(11)
C17 C16 C15 107.50(10)

loop_
_geom_bond_atom_site_label_1
_geom_bond_atom_site_label_2
_geom_bond_distance
O1 C5 1.3462(15)
O1 C4 1.4886(15)
O2 C5 1.2103(15)
O3 C11 1.2179(16)
C8 C9 1.3759(18)
C8 C14 1.3982(18)
C8 C7 1.5073(18)
C13 C12 1.4007(17)
C13 C14 1.4023(17)
C13 C15 1.5096(18)
N1 C5 1.3727(17)
N1 C14 1.4231(16)
N1 C6 1.4891(17)
C9 C10 1.4027(18)
C15 C19 1.5332(19)
C15 C16 1.5465(18)
C10 C12 1.4017(18)
C10 C11 1.4692(18)
C12 C17 1.5200(18)
C7 C6 1.534(2)
C17 C18 1.5322(19)
C17 C16 1.5432(19)
C4 C1 1.5169(19)
C4 C2 1.5200(19)
C4 C3 1.5202(19)
